data_4087715
loop_
_publ_author_name
'Nesbit, Mark A.'
'Suess, Daniel L. M.'
'Peters, Jonas C.'

_publ_section_title
;
 E--H Bond Activations and Hydrosilylation Catalysis with Iron and Cobalt
 Metalloboranes
;
_journal_issue 19
_journal_name_full Organometallics
_journal_page_first 4741
_journal_paper_doi 10.1021/acs.organomet.5b00530
_journal_volume 34
_journal_year 2015
_chemical_formula_moiety 'C43 H50 B Co N P2'
_chemical_formula_sum 'C43 H50 B Co N P2'
_chemical_formula_weight 712.52
_space_group_crystal_system orthorhombic
_space_group_IT_number 29
_space_group_name_Hall 'P 2c -2ac'
_space_group_name_H-M_alt 'P c a 21'
_atom_sites_solution_hydrogens mixed
_atom_sites_solution_primary direct
_audit_creation_date 2015-06-15
_audit_creation_method
;
Olex2 1.2
(compiled 2015.01.26 svn.r3150 for OlexSys, GUI svn.r4998)
;
_cell_angle_alpha 90
_cell_angle_beta 90
_cell_angle_gamma 90
_cell_formula_units_Z 4
_cell_length_a 19.5888(9)
_cell_length_b 11.1243(7)
_cell_length_c 16.8762(9)
_cell_measurement_temperature 100(2)
_cell_volume 3677.5(3)
_computing_molecular_graphics 'Olex2 (Dolomanov et al., 2009)'
_computing_publication_material 'Olex2 (Dolomanov et al., 2009)'
_computing_structure_refinement 'ShelXL (Sheldrick, 2008)'
_computing_structure_solution 'XT (Sheldrick, 2015)'
_diffrn_ambient_temperature 100.0
_diffrn_measured_fraction_theta_full 0.999
_diffrn_measured_fraction_theta_max 0.996
_diffrn_measurement_device_type 'Bruker KAPPA APEX II ccd'
_diffrn_measurement_method '\w and \f scans'
_diffrn_radiation_type MoK\a
_diffrn_radiation_wavelength 0.71073
_diffrn_reflns_av_R_equivalents 0.1355
_diffrn_reflns_av_unetI/netI 0.1593
_diffrn_reflns_Laue_measured_fraction_full 0.999
_diffrn_reflns_Laue_measured_fraction_max 0.996
_diffrn_reflns_limit_h_max 32
_diffrn_reflns_limit_h_min -32
_diffrn_reflns_limit_k_max 18
_diffrn_reflns_limit_k_min -18
_diffrn_reflns_limit_l_max 26
_diffrn_reflns_limit_l_min -28
_diffrn_reflns_number 72653
_diffrn_reflns_point_group_measured_fraction_full 0.999
_diffrn_reflns_point_group_measured_fraction_max 0.979
_diffrn_reflns_theta_full 26.000
_diffrn_reflns_theta_max 36.433
_diffrn_reflns_theta_min 1.831
_diffrn_source 'sealed tube'
_exptl_absorpt_coefficient_mu 0.585
_exptl_absorpt_correction_T_max 0.7471
_exptl_absorpt_correction_T_min 0.6846
_exptl_absorpt_correction_type multi-scan
_exptl_absorpt_process_details
;
SADABS-2014/5 (Bruker,2014/5) was used for absorption correction.
wR2(int) was 0.0760 before and 0.0715 after correction.
The Ratio of minimum to maximum transmission is 0.9163.
The \l/2 correction factor is 0.00150.
;
_exptl_crystal_colour &#x0091;orange&#x0092;
_exptl_crystal_density_diffrn 1.287
_exptl_crystal_description &#x0091;plate&#x0092;
_exptl_crystal_F_000 1508
_refine_diff_density_max 0.532
_refine_diff_density_min -0.523
_refine_diff_density_rms 0.103
_refine_ls_abs_structure_details
;
 Flack x determined using 3699 quotients [(I+)-(I-)]/[(I+)+(I-)]
 (Parsons and Flack (2004), Acta Cryst. A60, s61).
;
_refine_ls_abs_structure_Flack 0.021(9)
_refine_ls_extinction_method none
_refine_ls_goodness_of_fit_ref 0.976
_refine_ls_hydrogen_treatment mixed
_refine_ls_matrix_type full
_refine_ls_number_parameters 445
_refine_ls_number_reflns 17585
_refine_ls_number_restraints 1
_refine_ls_restrained_S_all 0.976
_refine_ls_R_factor_all 0.1362
_refine_ls_R_factor_gt 0.0599
_refine_ls_shift/su_max 0.001
_refine_ls_shift/su_mean 0.000
_refine_ls_structure_factor_coef Fsqd
_refine_ls_weighting_details
;
 w=1/[\s^2^(Fo^2^)+(0.0256P)^2^]
 where P=(Fo^2^+2Fc^2^)/3
;
_refine_ls_weighting_scheme calc
_refine_ls_wR_factor_gt 0.0898
_refine_ls_wR_factor_ref 0.1090
_reflns_Friedel_coverage 0.912
_reflns_Friedel_fraction_full 0.998
_reflns_Friedel_fraction_max 0.960
_reflns_number_gt 10448
_reflns_number_total 17585
_reflns_threshold_expression 'I > 2\s(I)'
_cod_data_source_file om5b00530_si_002.cif
_cod_data_source_block compound2c
_cod_database_code 4087715
_shelxl_version_number 2013-2
_shelx_space_group_comment
;
The symmetry employed for this shelxl refinement is uniquely defined
by the following loop, which should always be used as a source of
symmetry information in preference to the above space-group names.
They are only intended as comments.
;
_olex2_refinement_description
;
1. Fixed Uiso
 At 1.2 times of:
  All C(H) groups
 At 1.5 times of:
  All C(H,H,H) groups
2.a Ternary CH refined with riding coordinates:
 C29(H29), C26(H26), C38(H38), C41(H41)
2.b Aromatic/amide H refined with riding coordinates:
 C15(H15), C12(H12), C5(H5), C13(H13), C21(H21), C24(H24), C9(H9), C11(H11),
 C6(H6), C19(H19), C4(H4), C34(H34), C36(H36), C22(H22), C23(H23), C33(H33),
 C8(H8), C18(H18), C35(H35), C16(H16), C17(H17)
2.c Idealised Me refined as rotating group:
 C30(H30A,H30B,H30C), C42(H42A,H42B,H42C), C31(H31A,H31B,H31C), C27(H27A,H27B,
 H27C), C28(H28A,H28B,H28C), C39(H39A,H39B,H39C), C40(H40A,H40B,H40C), C43(H43A,
 H43B,H43C)
;
_olex2_submission_special_instructions 'No special instructions were received'

loop_
_space_group_symop_operation_xyz
'x, y, z'
'-x, -y, z+1/2'
'x+1/2, -y, z'
'-x+1/2, y, z+1/2'

loop_
_atom_site_label
_atom_site_type_symbol
_atom_site_fract_x
_atom_site_fract_y
_atom_site_fract_z
_atom_site_U_iso_or_equiv
_atom_site_adp_type
_atom_site_occupancy
_atom_site_site_symmetry_order
_atom_site_calc_flag
_atom_site_refinement_flags_posn
Co1 Co 0.35122(2) 0.21997(4) 0.48094(3) 0.01068(8) Uani 1 1 d .
P1 P 0.27766(4) 0.37362(8) 0.50224(5) 0.01201(17) Uani 1 1 d .
P2 P 0.42470(4) 0.12558(8) 0.40099(5) 0.01179(16) Uani 1 1 d .
N1 N 0.37216(13) 0.1760(3) 0.59651(17) 0.0127(5) Uani 1 1 d .
C15 C 0.52516(17) 0.4334(4) 0.5618(2) 0.0201(8) Uani 1 1 d .
H15 H 0.5453 0.3608 0.5436 0.024 Uiso 1 1 calc R
C1 C 0.33076(16) 0.0845(3) 0.6217(2) 0.0132(6) Uani 1 1 d .
C29 C 0.18426(14) 0.3586(3) 0.4861(2) 0.0165(6) Uani 1 1 d .
H29 H 0.1625 0.4384 0.4964 0.020 Uiso 1 1 calc R
C30 C 0.16917(17) 0.3226(4) 0.4003(2) 0.0214(7) Uani 1 1 d .
H30A H 0.1853 0.3858 0.3645 0.032 Uiso 1 1 calc GR
H30B H 0.1199 0.3117 0.3935 0.032 Uiso 1 1 calc GR
H30C H 0.1927 0.2471 0.3880 0.032 Uiso 1 1 calc GR
C14 C 0.46927(16) 0.4827(3) 0.5203(2) 0.0152(7) Uani 1 1 d .
C12 C 0.41542(17) 0.1925(3) 0.7288(2) 0.0188(7) Uani 1 1 d .
H12 H 0.4456 0.2317 0.7645 0.023 Uiso 1 1 calc R
C26 C 0.28918(16) 0.4560(3) 0.5977(2) 0.0156(7) Uani 1 1 d .
H26 H 0.3396 0.4643 0.6049 0.019 Uiso 1 1 calc R
C5 C 0.20265(17) -0.0644(3) 0.4501(2) 0.0166(7) Uani 1 1 d .
H5 H 0.1743 -0.0985 0.4104 0.020 Uiso 1 1 calc R
C2 C 0.28672(16) 0.0350(3) 0.5631(2) 0.0129(6) Uani 1 1 d .
C13 C 0.41298(16) 0.2274(3) 0.6495(2) 0.0169(7) Uani 1 1 d .
H13 H 0.4419 0.2910 0.6325 0.020 Uiso 1 1 calc R
C42 C 0.34056(18) 0.1819(4) 0.2753(2) 0.0224(8) Uani 1 1 d .
H42A H 0.3100 0.2139 0.3162 0.034 Uiso 1 1 calc GR
H42B H 0.3136 0.1548 0.2298 0.034 Uiso 1 1 calc GR
H42C H 0.3723 0.2449 0.2584 0.034 Uiso 1 1 calc GR
C21 C 0.39265(17) 0.5651(3) 0.3446(2) 0.0175(7) Uani 1 1 d .
H21 H 0.4384 0.5651 0.3259 0.021 Uiso 1 1 calc R
C24 C 0.25957(17) 0.5696(3) 0.3969(2) 0.0169(7) Uani 1 1 d .
H24 H 0.2138 0.5718 0.4154 0.020 Uiso 1 1 calc R
C9 C 0.28441(18) -0.0524(3) 0.7206(2) 0.0186(7) Uani 1 1 d .
H9 H 0.2827 -0.0811 0.7735 0.022 Uiso 1 1 calc R
C38 C 0.47284(17) -0.0072(3) 0.4358(2) 0.0179(7) Uani 1 1 d .
H38 H 0.5065 -0.0289 0.3935 0.021 Uiso 1 1 calc R
C11 C 0.37385(17) 0.1010(3) 0.7550(2) 0.0180(7) Uani 1 1 d .
H11 H 0.3747 0.0770 0.8090 0.022 Uiso 1 1 calc R
C31 C 0.15151(18) 0.2656(3) 0.5415(2) 0.0219(8) Uani 1 1 d .
H31A H 0.1699 0.1856 0.5297 0.033 Uiso 1 1 calc GR
H31B H 0.1019 0.2653 0.5336 0.033 Uiso 1 1 calc GR
H31C H 0.1618 0.2864 0.5967 0.033 Uiso 1 1 calc GR
C10 C 0.33017(17) 0.0436(3) 0.7007(2) 0.0156(7) Uani 1 1 d .
C7 C 0.24341(16) -0.0611(3) 0.5845(2) 0.0159(7) Uani 1 1 d .
C27 C 0.26110(19) 0.5838(3) 0.5974(2) 0.0210(8) Uani 1 1 d .
H27A H 0.2799 0.6279 0.5522 0.032 Uiso 1 1 calc GR
H27B H 0.2741 0.6244 0.6467 0.032 Uiso 1 1 calc GR
H27C H 0.2112 0.5813 0.5933 0.032 Uiso 1 1 calc GR
C6 C 0.20079(17) -0.1109(3) 0.5254(2) 0.0181(7) Uani 1 1 d .
H6 H 0.1712 -0.1759 0.5377 0.022 Uiso 1 1 calc R
C3 C 0.28892(14) 0.0858(3) 0.4851(2) 0.0127(6) Uani 1 1 d .
C19 C 0.44461(18) 0.5921(3) 0.5475(2) 0.0169(7) Uani 1 1 d .
H19 H 0.4080 0.6294 0.5199 0.020 Uiso 1 1 calc R
C4 C 0.24554(16) 0.0325(3) 0.4302(2) 0.0140(6) Uani 1 1 d .
H4 H 0.2448 0.0625 0.3775 0.017 Uiso 1 1 calc R
C37 C 0.49189(15) 0.2275(3) 0.3675(2) 0.0132(6) Uani 1 1 d .
C34 C 0.59378(16) 0.3833(3) 0.3131(2) 0.0180(7) Uani 1 1 d .
H34 H 0.6276 0.4372 0.2940 0.022 Uiso 1 1 calc R
C36 C 0.54492(16) 0.1865(3) 0.3177(2) 0.0160(7) Uani 1 1 d .
H36 H 0.5464 0.1041 0.3030 0.019 Uiso 1 1 calc R
C22 C 0.34658(18) 0.6461(3) 0.3117(2) 0.0198(7) Uani 1 1 d .
H22 H 0.3609 0.6990 0.2708 0.024 Uiso 1 1 calc R
C23 C 0.27977(18) 0.6493(3) 0.3387(2) 0.0203(8) Uani 1 1 d .
H23 H 0.2483 0.7057 0.3175 0.024 Uiso 1 1 calc R
C41 C 0.38083(16) 0.0757(3) 0.3091(2) 0.0175(7) Uani 1 1 d .
H41 H 0.3464 0.0142 0.3256 0.021 Uiso 1 1 calc R
C32 C 0.49035(15) 0.3483(3) 0.3914(2) 0.0129(6) Uani 1 1 d .
C33 C 0.54328(16) 0.4238(3) 0.3639(2) 0.0162(7) Uani 1 1 d .
H33 H 0.5442 0.5052 0.3809 0.019 Uiso 1 1 calc R
C8 C 0.24379(18) -0.1025(3) 0.6652(2) 0.0191(7) Uani 1 1 d .
H8 H 0.2146 -0.1670 0.6799 0.023 Uiso 1 1 calc R
C18 C 0.47163(19) 0.6491(4) 0.6138(2) 0.0267(9) Uani 1 1 d .
H18 H 0.4540 0.7246 0.6304 0.032 Uiso 1 1 calc R
C35 C 0.59459(17) 0.2634(3) 0.2902(2) 0.0187(7) Uani 1 1 d .
H35 H 0.6292 0.2346 0.2557 0.022 Uiso 1 1 calc R
C28 C 0.26348(18) 0.3889(3) 0.6712(2) 0.0192(7) Uani 1 1 d .
H28A H 0.2142 0.4015 0.6769 0.029 Uiso 1 1 calc GR
H28B H 0.2870 0.4195 0.7183 0.029 Uiso 1 1 calc GR
H28C H 0.2728 0.3028 0.6654 0.029 Uiso 1 1 calc GR
C25 C 0.30495(16) 0.4855(3) 0.42908(19) 0.0137(6) Uani 1 1 d .
C20 C 0.37429(16) 0.4839(3) 0.4042(2) 0.0130(6) Uani 1 1 d .
C16 C 0.55134(19) 0.4895(4) 0.6292(2) 0.0263(9) Uani 1 1 d .
H16 H 0.5883 0.4539 0.6571 0.032 Uiso 1 1 calc R
C17 C 0.5239(2) 0.5961(4) 0.6554(2) 0.0286(10) Uani 1 1 d .
H17 H 0.5411 0.6330 0.7021 0.034 Uiso 1 1 calc R
C39 C 0.51320(19) 0.0246(4) 0.5104(2) 0.0269(9) Uani 1 1 d .
H39A H 0.5392 0.0985 0.5012 0.040 Uiso 1 1 calc GR
H39B H 0.5447 -0.0411 0.5232 0.040 Uiso 1 1 calc GR
H39C H 0.4816 0.0368 0.5547 0.040 Uiso 1 1 calc GR
C40 C 0.42739(19) -0.1158(4) 0.4494(3) 0.0296(9) Uani 1 1 d .
H40A H 0.3938 -0.0971 0.4907 0.044 Uiso 1 1 calc GR
H40B H 0.4554 -0.1841 0.4664 0.044 Uiso 1 1 calc GR
H40C H 0.4037 -0.1362 0.4001 0.044 Uiso 1 1 calc GR
C43 C 0.42476(19) 0.0170(4) 0.2446(2) 0.0308(10) Uani 1 1 d .
H43A H 0.4558 0.0770 0.2220 0.046 Uiso 1 1 calc GR
H43B H 0.3952 -0.0150 0.2028 0.046 Uiso 1 1 calc GR
H43C H 0.4514 -0.0487 0.2679 0.046 Uiso 1 1 calc GR
B1 B 0.43371(18) 0.4072(3) 0.4487(2) 0.0127(7) Uani 1 1 d .
H1 H 0.4048(16) 0.320(3) 0.493(2) 0.017(9) Uiso 1 1 d .

loop_
_atom_site_aniso_label
_atom_site_aniso_U_11
_atom_site_aniso_U_22
_atom_site_aniso_U_33
_atom_site_aniso_U_23
_atom_site_aniso_U_13
_atom_site_aniso_U_12
Co1 0.01062(16) 0.01039(17) 0.01103(18) 0.0007(2) 0.00034(19) -0.00023(16)
P1 0.0110(3) 0.0122(4) 0.0129(4) 0.0007(3) 0.0007(3) 0.0009(3)
P2 0.0113(3) 0.0103(4) 0.0138(4) 0.0001(4) 0.0000(3) 0.0007(3)
N1 0.0111(12) 0.0146(13) 0.0125(14) 0.0013(11) 0.0013(10) 0.0021(10)
C15 0.0173(17) 0.025(2) 0.0180(19) 0.0013(16) -0.0034(14) -0.0050(14)
C1 0.0119(13) 0.0118(15) 0.0158(17) 0.0008(13) 0.0030(12) 0.0019(11)
C29 0.0109(12) 0.0169(15) 0.0217(18) -0.0054(17) 0.0000(14) 0.0011(11)
C30 0.0171(15) 0.0208(18) 0.026(2) -0.0033(17) -0.0059(15) 0.0024(13)
C14 0.0146(15) 0.0153(16) 0.0157(17) 0.0033(14) 0.0012(12) -0.0057(12)
C12 0.0195(17) 0.0224(19) 0.0145(18) -0.0025(14) -0.0036(14) 0.0034(14)
C26 0.0162(15) 0.0151(17) 0.0156(17) -0.0008(14) 0.0008(13) -0.0017(12)
C5 0.0142(15) 0.0144(16) 0.0212(18) -0.0014(15) -0.0007(13) -0.0039(12)
C2 0.0135(14) 0.0111(15) 0.0140(17) 0.0010(13) 0.0006(12) 0.0020(11)
C13 0.0147(15) 0.0191(17) 0.0168(17) -0.0010(15) 0.0012(12) 0.0006(13)
C42 0.0214(18) 0.025(2) 0.021(2) 0.0056(16) -0.0042(14) -0.0050(15)
C21 0.0179(16) 0.0178(18) 0.0168(18) 0.0016(15) 0.0031(13) 0.0011(13)
C24 0.0160(15) 0.0169(16) 0.0179(18) -0.0008(15) 0.0015(14) 0.0043(13)
C9 0.0243(17) 0.0168(17) 0.0147(18) 0.0040(14) 0.0055(14) 0.0036(14)
C38 0.0174(15) 0.0128(16) 0.023(2) 0.0023(15) 0.0016(14) 0.0048(12)
C11 0.0207(16) 0.0202(19) 0.0130(17) 0.0022(14) 0.0013(13) 0.0059(14)
C31 0.0162(16) 0.0238(19) 0.026(2) -0.0012(16) 0.0041(15) -0.0023(15)
C10 0.0184(15) 0.0152(16) 0.0131(17) 0.0024(14) 0.0024(13) 0.0051(13)
C7 0.0127(14) 0.0124(15) 0.0225(19) 0.0029(14) 0.0048(13) 0.0026(12)
C27 0.0266(19) 0.0177(18) 0.019(2) -0.0032(15) 0.0036(15) 0.0019(14)
C6 0.0153(15) 0.0142(17) 0.025(2) 0.0014(15) 0.0012(14) -0.0029(13)
C3 0.0129(13) 0.0110(13) 0.0142(16) 0.0002(15) 0.0001(14) 0.0009(10)
C19 0.0209(17) 0.0165(17) 0.0133(17) -0.0003(14) 0.0034(13) -0.0063(13)
C4 0.0143(14) 0.0138(16) 0.0138(17) 0.0019(13) -0.0004(12) 0.0004(12)
C37 0.0105(13) 0.0148(16) 0.0141(16) 0.0035(14) -0.0008(11) -0.0002(12)
C34 0.0147(15) 0.0200(18) 0.0192(18) 0.0031(15) -0.0013(13) -0.0048(13)
C36 0.0134(15) 0.0165(16) 0.0180(18) -0.0025(14) -0.0010(13) 0.0014(12)
C22 0.0256(18) 0.0190(18) 0.0149(17) 0.0056(14) 0.0007(14) 0.0004(14)
C23 0.0231(17) 0.0177(18) 0.0201(19) 0.0042(15) -0.0043(15) 0.0055(14)
C41 0.0153(15) 0.0206(18) 0.0165(18) -0.0029(15) 0.0009(13) -0.0014(13)
C32 0.0125(13) 0.0142(15) 0.0119(16) 0.0003(13) -0.0032(12) 0.0002(11)
C33 0.0128(15) 0.0179(18) 0.0180(19) 0.0019(15) -0.0021(13) -0.0029(13)
C8 0.0216(17) 0.0145(16) 0.021(2) 0.0058(14) 0.0064(14) -0.0001(13)
C18 0.033(2) 0.026(2) 0.021(2) -0.0063(17) 0.0086(16) -0.0132(16)
C35 0.0135(14) 0.026(2) 0.0172(18) 0.0009(15) 0.0025(13) 0.0031(13)
C28 0.0234(18) 0.0189(18) 0.0153(18) 0.0010(14) 0.0054(13) -0.0020(14)
C25 0.0144(14) 0.0138(16) 0.0130(17) -0.0004(13) -0.0014(13) 0.0012(12)
C20 0.0155(14) 0.0110(14) 0.0123(16) -0.0023(13) -0.0003(12) 0.0007(11)
C16 0.0206(17) 0.041(3) 0.0169(19) 0.0054(18) -0.0051(15) -0.0132(17)
C17 0.032(2) 0.040(3) 0.0138(19) -0.0059(18) 0.0033(16) -0.0236(18)
C39 0.0221(18) 0.027(2) 0.032(2) 0.0044(18) -0.0047(16) 0.0098(15)
C40 0.0260(19) 0.0174(18) 0.046(3) 0.0097(18) 0.0023(18) 0.0041(15)
C43 0.0194(18) 0.046(3) 0.027(2) -0.019(2) -0.0009(16) -0.0016(18)
B1 0.0098(15) 0.0130(17) 0.0154(19) 0.0023(15) -0.0004(13) -0.0002(12)

loop_
_atom_type_symbol
_atom_type_description
_atom_type_scat_dispersion_real
_atom_type_scat_dispersion_imag
_atom_type_scat_source
C C 0.0033 0.0016 'International Tables Vol C Tables 4.2.6.8 and 6.1.1.4'
H H 0.0000 0.0000 'International Tables Vol C Tables 4.2.6.8 and 6.1.1.4'
B B 0.0013 0.0007 'International Tables Vol C Tables 4.2.6.8 and 6.1.1.4'
N N 0.0061 0.0033 'International Tables Vol C Tables 4.2.6.8 and 6.1.1.4'
P P 0.1023 0.0942 'International Tables Vol C Tables 4.2.6.8 and 6.1.1.4'
Co Co 0.3494 0.9721 'International Tables Vol C Tables 4.2.6.8 and 6.1.1.4'

loop_
_geom_angle_atom_site_label_1
_geom_angle_atom_site_label_2
_geom_angle_atom_site_label_3
_geom_angle
P1 Co1 H1 82.5(12)
P2 Co1 P1 149.35(4)
P2 Co1 H1 88.6(13)
N1 Co1 P1 98.99(8)
N1 Co1 P2 109.45(8)
N1 Co1 H1 85.1(14)
C3 Co1 P1 100.11(9)
C3 Co1 P2 93.79(10)
C3 Co1 N1 84.69(14)
C3 Co1 H1 169.7(14)
C29 P1 Co1 122.38(11)
C29 P1 C26 106.85(15)
C26 P1 Co1 115.50(11)
C25 P1 Co1 102.71(11)
C25 P1 C29 104.46(15)
C25 P1 C26 102.28(16)
C38 P2 Co1 120.83(12)
C38 P2 C41 105.21(17)
C37 P2 Co1 111.05(12)
C37 P2 C38 103.09(16)
C37 P2 C41 105.11(16)
C41 P2 Co1 110.25(11)
C1 N1 Co1 110.7(2)
C13 N1 Co1 131.1(2)
C13 N1 C1 117.9(3)
C14 C15 H15 119.4
C16 C15 H15 119.4
C16 C15 C14 121.1(4)
N1 C1 C2 115.5(3)
N1 C1 C10 122.6(3)
C10 C1 C2 121.9(3)
P1 C29 H29 108.3
C30 C29 P1 110.7(2)
C30 C29 H29 108.3
C30 C29 C31 108.6(3)
C31 C29 P1 112.5(2)
C31 C29 H29 108.3
C29 C30 H30A 109.5
C29 C30 H30B 109.5
C29 C30 H30C 109.5
H30A C30 H30B 109.5
H30A C30 H30C 109.5
H30B C30 H30C 109.5
C15 C14 B1 120.0(3)
C19 C14 C15 116.5(3)
C19 C14 B1 123.3(3)
C13 C12 H12 120.2
C11 C12 H12 120.2
C11 C12 C13 119.6(3)
P1 C26 H26 105.7
C27 C26 P1 114.3(3)
C27 C26 H26 105.7
C27 C26 C28 109.7(3)
C28 C26 P1 114.8(2)
C28 C26 H26 105.7
C6 C5 H5 119.2
C6 C5 C4 121.7(3)
C4 C5 H5 119.2
C1 C2 C3 117.8(3)
C7 C2 C1 118.6(3)
C7 C2 C3 123.5(3)
N1 C13 C12 123.1(3)
N1 C13 H13 118.4
C12 C13 H13 118.4
H42A C42 H42B 109.5
H42A C42 H42C 109.5
H42B C42 H42C 109.5
C41 C42 H42A 109.5
C41 C42 H42B 109.5
C41 C42 H42C 109.5
C22 C21 H21 118.7
C22 C21 C20 122.6(3)
C20 C21 H21 118.7
C23 C24 H24 119.2
C23 C24 C25 121.5(3)
C25 C24 H24 119.2
C10 C9 H9 119.5
C8 C9 H9 119.5
C8 C9 C10 121.0(3)
P2 C38 H38 107.6
C39 C38 P2 109.9(3)
C39 C38 H38 107.6
C40 C38 P2 112.6(2)
C40 C38 H38 107.6
C40 C38 C39 111.2(3)
C12 C11 H11 120.4
C12 C11 C10 119.1(3)
C10 C11 H11 120.4
C29 C31 H31A 109.5
C29 C31 H31B 109.5
C29 C31 H31C 109.5
H31A C31 H31B 109.5
H31A C31 H31C 109.5
H31B C31 H31C 109.5
C1 C10 C9 117.8(3)
C11 C10 C1 117.7(3)
C11 C10 C9 124.5(3)
C2 C7 C6 118.1(3)
C2 C7 C8 118.8(3)
C6 C7 C8 123.1(3)
C26 C27 H27A 109.5
C26 C27 H27B 109.5
C26 C27 H27C 109.5
H27A C27 H27B 109.5
H27A C27 H27C 109.5
H27B C27 H27C 109.5
C5 C6 C7 119.3(3)
C5 C6 H6 120.3
C7 C6 H6 120.3
C2 C3 Co1 111.0(2)
C4 C3 Co1 133.8(3)
C4 C3 C2 115.2(3)
C14 C19 H19 118.9
C14 C19 C18 122.2(4)
C18 C19 H19 118.9
C5 C4 H4 118.9
C3 C4 C5 122.2(3)
C3 C4 H4 118.9
C36 C37 P2 120.9(3)
C32 C37 P2 119.4(2)
C32 C37 C36 119.7(3)
C33 C34 H34 120.2
C33 C34 C35 119.5(3)
C35 C34 H34 120.2
C37 C36 H36 119.3
C35 C36 C37 121.4(3)
C35 C36 H36 119.3
C21 C22 H22 120.1
C23 C22 C21 119.8(3)
C23 C22 H22 120.1
C24 C23 C22 119.2(3)
C24 C23 H23 120.4
C22 C23 H23 120.4
P2 C41 H41 106.5
C42 C41 P2 108.6(3)
C42 C41 H41 106.5
C42 C41 C43 110.7(3)
C43 C41 P2 117.4(2)
C43 C41 H41 106.5
C37 C32 C33 117.4(3)
C37 C32 B1 125.2(3)
C33 C32 B1 117.4(3)
C34 C33 C32 122.3(3)
C34 C33 H33 118.8
C32 C33 H33 118.8
C9 C8 C7 121.8(3)
C9 C8 H8 119.1
C7 C8 H8 119.1
C19 C18 H18 120.0
C17 C18 C19 119.9(4)
C17 C18 H18 120.0
C34 C35 H35 120.2
C36 C35 C34 119.7(3)
C36 C35 H35 120.2
C26 C28 H28A 109.5
C26 C28 H28B 109.5
C26 C28 H28C 109.5
H28A C28 H28B 109.5
H28A C28 H28C 109.5
H28B C28 H28C 109.5
C24 C25 P1 122.0(3)
C24 C25 C20 120.0(3)
C20 C25 P1 118.0(2)
C21 C20 C25 116.7(3)
C21 C20 B1 119.1(3)
C25 C20 B1 123.6(3)
C15 C16 H16 119.9
C17 C16 C15 120.3(4)
C17 C16 H16 119.9
C18 C17 H17 120.1
C16 C17 C18 119.8(4)
C16 C17 H17 120.1
C38 C39 H39A 109.5
C38 C39 H39B 109.5
C38 C39 H39C 109.5
H39A C39 H39B 109.5
H39A C39 H39C 109.5
H39B C39 H39C 109.5
C38 C40 H40A 109.5
C38 C40 H40B 109.5
C38 C40 H40C 109.5
H40A C40 H40B 109.5
H40A C40 H40C 109.5
H40B C40 H40C 109.5
C41 C43 H43A 109.5
C41 C43 H43B 109.5
C41 C43 H43C 109.5
H43A C43 H43B 109.5
H43A C43 H43C 109.5
H43B C43 H43C 109.5
C14 B1 H1 98.4(16)
C32 B1 C14 111.2(3)
C32 B1 C20 115.4(3)
C32 B1 H1 108.9(15)
C20 B1 C14 112.2(3)
C20 B1 H1 109.4(14)

loop_
_geom_bond_atom_site_label_1
_geom_bond_atom_site_label_2
_geom_bond_distance
Co1 P1 2.2643(9)
Co1 P2 2.2350(9)
Co1 N1 2.052(3)
Co1 C3 1.929(3)
Co1 H1 1.54(3)
P1 C29 1.857(3)
P1 C26 1.866(4)
P1 C25 1.833(3)
P2 C38 1.848(4)
P2 C37 1.826(3)
P2 C41 1.857(4)
N1 C1 1.369(4)
N1 C13 1.329(4)
C15 H15 0.9500
C15 C14 1.411(5)
C15 C16 1.394(5)
C1 C2 1.424(5)
C1 C10 1.409(5)
C29 H29 1.0000
C29 C30 1.531(5)
C29 C31 1.536(5)
C30 H30A 0.9800
C30 H30B 0.9800
C30 H30C 0.9800
C14 C19 1.388(5)
C14 B1 1.628(5)
C12 H12 0.9500
C12 C13 1.394(5)
C12 C11 1.376(5)
C26 H26 1.0000
C26 C27 1.525(5)
C26 C28 1.534(5)
C5 H5 0.9500
C5 C6 1.373(5)
C5 C4 1.408(5)
C2 C7 1.412(5)
C2 C3 1.433(5)
C13 H13 0.9500
C42 H42A 0.9800
C42 H42B 0.9800
C42 H42C 0.9800
C42 C41 1.530(5)
C21 H21 0.9500
C21 C22 1.391(5)
C21 C20 1.399(5)
C24 H24 0.9500
C24 C23 1.380(5)
C24 C25 1.400(5)
C9 H9 0.9500
C9 C10 1.434(5)
C9 C8 1.348(5)
C38 H38 1.0000
C38 C39 1.529(5)
C38 C40 1.518(5)
C11 H11 0.9500
C11 C10 1.407(5)
C31 H31A 0.9800
C31 H31B 0.9800
C31 H31C 0.9800
C7 C6 1.414(5)
C7 C8 1.437(5)
C27 H27A 0.9800
C27 H27B 0.9800
C27 H27C 0.9800
C6 H6 0.9500
C3 C4 1.390(5)
C19 H19 0.9500
C19 C18 1.391(5)
C4 H4 0.9500
C37 C36 1.412(5)
C37 C32 1.403(5)
C34 H34 0.9500
C34 C33 1.384(5)
C34 C35 1.389(5)
C36 H36 0.9500
C36 C35 1.377(5)
C22 H22 0.9500
C22 C23 1.387(5)
C23 H23 0.9500
C41 H41 1.0000
C41 C43 1.534(5)
C32 C33 1.413(5)
C32 B1 1.612(5)
C33 H33 0.9500
C8 H8 0.9500
C18 H18 0.9500
C18 C17 1.375(6)
C35 H35 0.9500
C28 H28A 0.9800
C28 H28B 0.9800
C28 H28C 0.9800
C25 C20 1.422(5)
C20 B1 1.627(5)
C16 H16 0.9500
C16 C17 1.374(6)
C17 H17 0.9500
C39 H39A 0.9800
C39 H39B 0.9800
C39 H39C 0.9800
C40 H40A 0.9800
C40 H40B 0.9800
C40 H40C 0.9800
C43 H43A 0.9800
C43 H43B 0.9800
C43 H43C 0.9800
B1 H1 1.35(4)

loop_
_geom_torsion_atom_site_label_1
_geom_torsion_atom_site_label_2
_geom_torsion_atom_site_label_3
_geom_torsion_atom_site_label_4
_geom_torsion
Co1 P1 C29 C30 -58.4(3)
Co1 P1 C29 C31 63.3(3)
Co1 P1 C26 C27 156.8(2)
Co1 P1 C26 C28 -75.1(2)
Co1 P1 C25 C24 151.9(3)
Co1 P1 C25 C20 -27.0(3)
Co1 P2 C38 C39 -56.3(3)
Co1 P2 C38 C40 68.3(3)
Co1 P2 C37 C36 178.6(2)
Co1 P2 C37 C32 -1.8(3)
Co1 P2 C41 C42 49.3(3)
Co1 P2 C41 C43 175.8(3)
Co1 N1 C1 C2 4.1(3)
Co1 N1 C1 C10 -174.3(2)
Co1 N1 C13 C12 172.8(3)
Co1 C3 C4 C5 -177.6(3)
P1 C25 C20 C21 176.0(3)
P1 C25 C20 B1 -12.5(4)
P2 C37 C36 C35 177.9(3)
P2 C37 C32 C33 -179.8(2)
P2 C37 C32 B1 1.2(4)
N1 C1 C2 C7 178.9(3)
N1 C1 C2 C3 -1.1(4)
N1 C1 C10 C9 179.7(3)
N1 C1 C10 C11 0.5(5)
C15 C14 C19 C18 -2.2(5)
C15 C14 B1 C32 -44.6(4)
C15 C14 B1 C20 -175.5(3)
C15 C16 C17 C18 -1.7(6)
C1 N1 C13 C12 0.0(5)
C1 C2 C7 C6 -178.9(3)
C1 C2 C7 C8 2.0(5)
C1 C2 C3 Co1 -2.8(3)
C1 C2 C3 C4 179.1(3)
C29 P1 C26 C27 -63.4(3)
C29 P1 C26 C28 64.8(3)
C29 P1 C25 C24 23.2(3)
C29 P1 C25 C20 -155.7(3)
C14 C15 C16 C17 -1.5(5)
C14 C19 C18 C17 -0.9(5)
C12 C11 C10 C1 -0.8(5)
C12 C11 C10 C9 -179.8(3)
C26 P1 C29 C30 165.1(2)
C26 P1 C29 C31 -73.2(3)
C26 P1 C25 C24 -88.0(3)
C26 P1 C25 C20 93.1(3)
C2 C1 C10 C9 1.3(5)
C2 C1 C10 C11 -177.8(3)
C2 C7 C6 C5 -0.3(5)
C2 C7 C8 C9 -0.2(5)
C2 C3 C4 C5 0.0(5)
C13 N1 C1 C2 178.3(3)
C13 N1 C1 C10 -0.1(5)
C13 C12 C11 C10 0.7(5)
C21 C22 C23 C24 -1.6(6)
C21 C20 B1 C14 83.3(4)
C21 C20 B1 C32 -45.4(4)
C24 C25 C20 C21 -2.9(5)
C24 C25 C20 B1 168.6(3)
C38 P2 C37 C36 47.8(3)
C38 P2 C37 C32 -132.6(3)
C38 P2 C41 C42 -178.9(2)
C38 P2 C41 C43 -52.4(3)
C11 C12 C13 N1 -0.3(5)
C10 C1 C2 C7 -2.6(5)
C10 C1 C2 C3 177.4(3)
C10 C9 C8 C7 -1.1(5)
C7 C2 C3 Co1 177.3(3)
C7 C2 C3 C4 -0.9(4)
C6 C5 C4 C3 0.7(5)
C6 C7 C8 C9 -179.2(3)
C3 C2 C7 C6 1.1(5)
C3 C2 C7 C8 -178.0(3)
C19 C14 B1 C32 140.0(3)
C19 C14 B1 C20 9.1(5)
C19 C18 C17 C16 2.9(5)
C4 C5 C6 C7 -0.6(5)
C37 P2 C38 C39 68.3(3)
C37 P2 C38 C40 -167.1(3)
C37 P2 C41 C42 -70.5(3)
C37 P2 C41 C43 56.0(3)
C37 C36 C35 C34 1.6(5)
C37 C32 C33 C34 2.3(5)
C37 C32 B1 C14 130.0(3)
C37 C32 B1 C20 -100.8(4)
C36 C37 C32 C33 -0.3(5)
C36 C37 C32 B1 -179.2(3)
C22 C21 C20 C25 1.3(5)
C22 C21 C20 B1 -170.6(3)
C23 C24 C25 P1 -176.5(3)
C23 C24 C25 C20 2.4(5)
C41 P2 C38 C39 178.2(2)
C41 P2 C38 C40 -57.2(3)
C41 P2 C37 C36 -62.2(3)
C41 P2 C37 C32 117.4(3)
C32 C37 C36 C35 -1.7(5)
C33 C34 C35 C36 0.5(5)
C33 C32 B1 C14 -49.0(4)
C33 C32 B1 C20 80.3(4)
C8 C9 C10 C1 0.6(5)
C8 C9 C10 C11 179.6(3)
C8 C7 C6 C5 178.7(3)
C35 C34 C33 C32 -2.5(5)
C25 P1 C29 C30 57.2(3)
C25 P1 C29 C31 178.9(3)
C25 P1 C26 C27 46.1(3)
C25 P1 C26 C28 174.2(2)
C25 C24 C23 C22 -0.1(6)
C25 C20 B1 C14 -88.0(4)
C25 C20 B1 C32 143.3(3)
C20 C21 C22 C23 1.0(6)
C16 C15 C14 C19 3.4(5)
C16 C15 C14 B1 -172.3(3)
B1 C14 C19 C18 173.4(3)
B1 C32 C33 C34 -178.6(3)
